data_2108492
loop_
_publ_author_name
'Shishkina, Svitlana V.'
'Konovalova, Irina S.'
'Kovalenko, Sergiy M.'
'Trostianko, Pavlo V.'
'Geleverya, Anna O.'
'Nikolayeva, Lyudmila L.'
'Bunyatyan, Natalya D.'

_publ_section_title
;
 Influence of <i>ortho</i>-substituent on the molecular and crystal
 structures of 2-(<i>N</i>-arylimino)coumarin-3-carboxamide: isotypic and
 polymorphic structures
;
_journal_issue 5
_journal_name_full 'Acta Crystallographica Section B'
_journal_page_first
;
;
_journal_paper_doi 10.1107/S2052520619010485
_journal_volume 75
_journal_year 2019
_chemical_formula_sum 'C16 H11 F N2 O2'
_chemical_formula_weight 282.27
_space_group_crystal_system triclinic
_space_group_IT_number 2
_space_group_name_Hall '-P 1'
_space_group_name_H-M_alt 'P -1'
_symmetry_space_group_name_Hall '-P 1'
_symmetry_space_group_name_H-M 'P -1'
_atom_sites_solution_hydrogens geom
_audit_creation_method SHELXL-2016/6
_cell_angle_alpha 99.88(3)
_cell_angle_beta 96.61(3)
_cell_angle_gamma 93.21(3)
_cell_formula_units_Z 2
_cell_length_a 4.6371(13)
_cell_length_b 8.957(3)
_cell_length_c 15.788(6)
_cell_measurement_reflns_used 274
_cell_measurement_temperature 293(2)
_cell_measurement_theta_max 20.787
_cell_measurement_theta_min 3.812
_cell_volume 639.8(4)
_computing_structure_refinement 'SHELXL-2016/6 (Sheldrick, 2016)'
_diffrn_ambient_temperature 293(2)
_diffrn_detector_area_resol_mean 16.1827
_diffrn_measured_fraction_theta_full 0.998
_diffrn_measured_fraction_theta_max 0.998
_diffrn_measurement_device_type 'Xcalibur, Sapphire3'
_diffrn_measurement_method '\w scans'
_diffrn_radiation_type MoK\a
_diffrn_radiation_wavelength 0.71073
_diffrn_reflns_av_R_equivalents 0.129
_diffrn_reflns_av_unetI/netI 0.3645
_diffrn_reflns_Laue_measured_fraction_full 0.998
_diffrn_reflns_Laue_measured_fraction_max 0.998
_diffrn_reflns_limit_h_max 5
_diffrn_reflns_limit_h_min -5
_diffrn_reflns_limit_k_max 10
_diffrn_reflns_limit_k_min -10
_diffrn_reflns_limit_l_max 18
_diffrn_reflns_limit_l_min -18
_diffrn_reflns_number 2841
_diffrn_reflns_point_group_measured_fraction_full 0.998
_diffrn_reflns_point_group_measured_fraction_max 0.998
_diffrn_reflns_theta_full 24.998
_diffrn_reflns_theta_max 24.998
_diffrn_reflns_theta_min 3.184
_diffrn_source 'Enhance (Mo) X-ray Source'
_exptl_absorpt_coefficient_mu 0.108
_exptl_absorpt_correction_T_max 1.00000
_exptl_absorpt_correction_T_min 0.09178
_exptl_absorpt_correction_type multi-scan
_exptl_absorpt_process_details
;
CrysAlisPro 1.171.39.46 (Rigaku Oxford Diffraction, 2018)
Empirical absorption correction using spherical harmonics,
 implemented in SCALE3 ABSPACK scaling algorithm.
;
_exptl_crystal_colour colorless
_exptl_crystal_density_diffrn 1.465
_exptl_crystal_description stick
_exptl_crystal_F_000 292
_exptl_crystal_size_max 0.300
_exptl_crystal_size_mid 0.040
_exptl_crystal_size_min 0.020
_refine_diff_density_max 0.233
_refine_diff_density_min -0.208
_refine_diff_density_rms 0.059
_refine_ls_extinction_method none
_refine_ls_goodness_of_fit_ref 0.680
_refine_ls_hydrogen_treatment constr
_refine_ls_matrix_type full
_refine_ls_number_parameters 191
_refine_ls_number_reflns 2841
_refine_ls_number_restraints 0
_refine_ls_restrained_S_all 0.680
_refine_ls_R_factor_all 0.2457
_refine_ls_R_factor_gt 0.0766
_refine_ls_shift/su_max 0.002
_refine_ls_shift/su_mean 0.000
_refine_ls_structure_factor_coef Fsqd
_refine_ls_weighting_details 'w=1/[\s^2^(Fo^2^)+(0.0697P)^2^] where P=(Fo^2^+2Fc^2^)/3'
_refine_ls_weighting_scheme calc
_refine_ls_wR_factor_gt 0.1567
_refine_ls_wR_factor_ref 0.1853
_reflns_Friedel_coverage 0.000
_reflns_number_gt 651
_reflns_number_total 2841
_reflns_threshold_expression 'I > 2\s(I)'
_cod_data_source_file xk5058sup1.cif
_cod_data_source_block 1f_1
_cod_database_code 2108492
_shelx_shelxl_version_number 2016/6
_shelx_space_group_comment
;
The symmetry employed for this shelxl refinement is uniquely defined
by the following loop, which should always be used as a source of
symmetry information in preference to the above space-group names.
They are only intended as comments.
;
_shelx_estimated_absorpt_t_min 0.968
_shelx_estimated_absorpt_t_max 0.998

loop_
_space_group_symop_operation_xyz
'x, y, z'
'-x, -y, -z'

loop_
_atom_site_label
_atom_site_type_symbol
_atom_site_fract_x
_atom_site_fract_y
_atom_site_fract_z
_atom_site_U_iso_or_equiv
_atom_site_adp_type
_atom_site_occupancy
_atom_site_site_symmetry_order
_atom_site_calc_flag
_atom_site_refinement_flags_posn
_atom_site_refinement_flags_adp
F1 F 0.8245(13) 0.4894(9) 0.8971(4) 0.117(3) Uani 1 1 d . .
O1 O 0.2888(14) 0.3557(8) 0.7581(4) 0.061(2) Uani 1 1 d . .
O2 O 0.7525(15) 0.3285(9) 0.5002(4) 0.075(2) Uani 1 1 d . .
N1 N 0.5782(16) 0.5592(11) 0.7451(5) 0.061(3) Uani 1 1 d . .
N2 N 0.8865(15) 0.5302(10) 0.6053(5) 0.068(3) Uani 1 1 d . .
H2A H 1.005135 0.565731 0.574276 0.082 Uiso 1 1 calc R U
H2B H 0.870294 0.579060 0.656177 0.082 Uiso 1 1 calc R U
C1 C 0.148(2) 0.2177(13) 0.7277(7) 0.051(3) Uani 1 1 d . .
C2 C -0.045(2) 0.1591(13) 0.7786(6) 0.066(3) Uani 1 1 d . .
H2 H -0.071000 0.215075 0.832135 0.079 Uiso 1 1 calc R U
C3 C -0.194(2) 0.0198(14) 0.7498(8) 0.068(3) Uani 1 1 d . .
H3 H -0.320256 -0.020127 0.783314 0.082 Uiso 1 1 calc R U
C4 C -0.152(2) -0.0597(13) 0.6699(7) 0.067(3) Uani 1 1 d . .
H4 H -0.258692 -0.152569 0.649471 0.081 Uiso 1 1 calc R U
C5 C 0.044(2) -0.0074(13) 0.6176(7) 0.065(3) Uani 1 1 d . .
H5 H 0.073067 -0.065204 0.564902 0.078 Uiso 1 1 calc R U
C6 C 0.1906(19) 0.1344(13) 0.6482(7) 0.054(3) Uani 1 1 d . .
C7 C 0.3885(19) 0.2034(13) 0.6026(6) 0.060(3) Uani 1 1 d . .
H7 H 0.429008 0.149482 0.550051 0.072 Uiso 1 1 calc R U
C8 C 0.522(2) 0.3435(13) 0.6310(7) 0.049(3) Uani 1 1 d . .
C9 C 0.481(2) 0.4260(14) 0.7142(7) 0.056(3) Uani 1 1 d . .
C10 C 0.724(2) 0.3965(13) 0.5738(7) 0.053(3) Uani 1 1 d . .
C11 C 0.516(2) 0.6334(12) 0.8268(7) 0.044(3) Uani 1 1 d . .
C12 C 0.324(2) 0.7486(13) 0.8302(9) 0.073(4) Uani 1 1 d . .
H12 H 0.224961 0.771976 0.780051 0.088 Uiso 1 1 calc R U
C13 C 0.288(2) 0.8244(14) 0.9097(9) 0.083(4) Uani 1 1 d . .
H13 H 0.163858 0.902843 0.912260 0.099 Uiso 1 1 calc R U
C14 C 0.421(3) 0.7943(14) 0.9882(8) 0.084(4) Uani 1 1 d . .
H14 H 0.388058 0.848556 1.041480 0.101 Uiso 1 1 calc R U
C15 C 0.607(2) 0.6774(16) 0.9811(8) 0.082(4) Uani 1 1 d . .
H15 H 0.704314 0.649360 1.030114 0.099 Uiso 1 1 calc R U
C16 C 0.641(2) 0.6075(13) 0.9027(9) 0.064(3) Uani 1 1 d . .

loop_
_atom_site_aniso_label
_atom_site_aniso_U_11
_atom_site_aniso_U_22
_atom_site_aniso_U_33
_atom_site_aniso_U_23
_atom_site_aniso_U_13
_atom_site_aniso_U_12
F1 0.115(5) 0.122(7) 0.112(5) 0.020(5) 0.014(5) 0.010(6)
O1 0.060(5) 0.050(5) 0.068(5) -0.004(4) 0.014(4) -0.018(4)
O2 0.085(5) 0.081(6) 0.064(4) 0.007(4) 0.041(4) -0.010(4)
N1 0.051(5) 0.070(7) 0.055(6) -0.006(5) 0.012(5) -0.023(5)
N2 0.052(6) 0.084(8) 0.066(6) -0.003(5) 0.027(5) -0.008(6)
C1 0.037(7) 0.054(9) 0.063(9) 0.016(7) 0.000(6) 0.013(7)
C2 0.060(7) 0.060(9) 0.071(8) -0.004(7) 0.009(6) -0.015(7)
C3 0.057(7) 0.077(10) 0.068(8) 0.009(7) 0.010(7) -0.014(7)
C4 0.057(7) 0.058(9) 0.083(9) 0.009(7) 0.002(7) -0.009(6)
C5 0.046(7) 0.071(10) 0.072(8) 0.001(7) 0.009(6) -0.014(6)
C6 0.031(6) 0.055(9) 0.074(9) 0.007(7) 0.015(6) -0.020(6)
C7 0.040(7) 0.070(10) 0.071(8) 0.009(7) 0.004(6) 0.032(7)
C8 0.052(7) 0.051(8) 0.049(7) 0.013(6) 0.019(6) 0.000(6)
C9 0.035(7) 0.065(9) 0.063(8) 0.004(7) 0.009(6) -0.008(6)
C10 0.047(6) 0.062(9) 0.054(7) 0.018(6) 0.009(6) 0.002(6)
C11 0.044(6) 0.061(8) 0.023(6) -0.002(6) 0.012(5) -0.021(6)
C12 0.050(7) 0.048(8) 0.119(11) -0.004(8) 0.033(8) 0.002(7)
C13 0.076(9) 0.081(10) 0.081(8) -0.010(9) 0.014(9) -0.003(7)
C14 0.082(10) 0.067(10) 0.088(10) -0.033(8) 0.034(9) -0.043(8)
C15 0.085(9) 0.095(11) 0.059(9) -0.011(8) 0.027(7) -0.029(9)
C16 0.067(9) 0.048(8) 0.077(9) -0.006(7) 0.034(8) 0.002(6)

loop_
_atom_type_symbol
_atom_type_description
_atom_type_scat_dispersion_real
_atom_type_scat_dispersion_imag
_atom_type_scat_source
C C 0.0033 0.0016 'International Tables Vol C Tables 4.2.6.8 and 6.1.1.4'
H H 0.0000 0.0000 'International Tables Vol C Tables 4.2.6.8 and 6.1.1.4'
N N 0.0061 0.0033 'International Tables Vol C Tables 4.2.6.8 and 6.1.1.4'
O O 0.0106 0.0060 'International Tables Vol C Tables 4.2.6.8 and 6.1.1.4'
F F 0.0171 0.0103 'International Tables Vol C Tables 4.2.6.8 and 6.1.1.4'

loop_
_geom_angle_atom_site_label_1
_geom_angle_atom_site_label_2
_geom_angle_atom_site_label_3
_geom_angle
C1 O1 C9 124.0(8)
C9 N1 C11 121.5(8)
C10 N2 H2A 120.0
C10 N2 H2B 120.0
H2A N2 H2B 120.0
O1 C1 C6 121.3(10)
O1 C1 C2 118.5(10)
C6 C1 C2 120.3(11)
C3 C2 C1 120.3(10)
C3 C2 H2 119.9
C1 C2 H2 119.9
C2 C3 C4 118.5(10)
C2 C3 H3 120.8
C4 C3 H3 120.8
C3 C4 C5 123.3(11)
C3 C4 H4 118.4
C5 C4 H4 118.4
C6 C5 C4 117.0(10)
C6 C5 H5 121.5
C4 C5 H5 121.5
C1 C6 C5 120.7(10)
C1 C6 C7 115.7(10)
C5 C6 C7 123.7(10)
C8 C7 C6 123.5(10)
C8 C7 H7 118.3
C6 C7 H7 118.3
C7 C8 C9 119.8(10)
C7 C8 C10 115.5(10)
C9 C8 C10 124.5(11)
N1 C9 O1 118.4(9)
N1 C9 C8 125.6(11)
O1 C9 C8 115.6(10)
O2 C10 N2 118.5(10)
O2 C10 C8 124.7(11)
N2 C10 C8 116.8(10)
C16 C11 C12 116.3(10)
C16 C11 N1 124.6(11)
C12 C11 N1 119.0(11)
C13 C12 C11 117.0(13)
C13 C12 H12 121.5
C11 C12 H12 121.5
C12 C13 C14 125.2(13)
C12 C13 H13 117.4
C14 C13 H13 117.4
C15 C14 C13 115.3(12)
C15 C14 H14 122.4
C13 C14 H14 122.4
C16 C15 C14 118.0(13)
C16 C15 H15 121.0
C14 C15 H15 121.0
C15 C16 C11 128.2(12)
C15 C16 F1 117.0(14)
C11 C16 F1 114.8(11)

loop_
_geom_bond_atom_site_label_1
_geom_bond_atom_site_label_2
_geom_bond_distance
F1 C16 1.393(11)
O1 C1 1.348(11)
O1 C9 1.377(10)
O2 C10 1.242(10)
N1 C9 1.247(12)
N1 C11 1.415(11)
N2 C10 1.362(12)
N2 H2A 0.8600
N2 H2B 0.8600
C1 C6 1.387(11)
C1 C2 1.407(12)
C2 C3 1.371(13)
C2 H2 0.9300
C3 C4 1.378(13)
C3 H3 0.9300
C4 C5 1.408(11)
C4 H4 0.9300
C5 C6 1.389(12)
C5 H5 0.9300
C6 C7 1.409(12)
C7 C8 1.347(13)
C7 H7 0.9300
C8 C9 1.432(12)
C8 C10 1.486(11)
C11 C16 1.331(12)
C11 C12 1.400(11)
C12 C13 1.355(14)
C12 H12 0.9300
C13 C14 1.395(14)
C13 H13 0.9300
C14 C15 1.391(13)
C14 H14 0.9300
C15 C16 1.318(13)
C15 H15 0.9300

loop_
_geom_hbond_atom_site_label_D
_geom_hbond_atom_site_label_H
_geom_hbond_atom_site_label_A
_geom_hbond_distance_DH
_geom_hbond_distance_HA
_geom_hbond_distance_DA
_geom_hbond_angle_DHA
_geom_hbond_site_symmetry_A
N2 H2B N1 0.86 2.08 2.748(10) 133.9 .
N2 H2A O2 0.86 2.03 2.882(9) 172.3 2_766

loop_
_geom_torsion_atom_site_label_1
_geom_torsion_atom_site_label_2
_geom_torsion_atom_site_label_3
_geom_torsion_atom_site_label_4
_geom_torsion
C9 O1 C1 C6 0.7(13)
C9 O1 C1 C2 -179.4(9)
O1 C1 C2 C3 179.5(10)
C6 C1 C2 C3 -0.6(15)
C1 C2 C3 C4 -0.6(15)
C2 C3 C4 C5 2.2(16)
C3 C4 C5 C6 -2.6(15)
O1 C1 C6 C5 -179.9(9)
C2 C1 C6 C5 0.3(15)
O1 C1 C6 C7 0.0(15)
C2 C1 C6 C7 -179.8(9)
C4 C5 C6 C1 1.3(14)
C4 C5 C6 C7 -178.7(10)
C1 C6 C7 C8 -2.5(15)
C5 C6 C7 C8 177.4(10)
C6 C7 C8 C9 4.1(14)
C6 C7 C8 C10 179.9(10)
C11 N1 C9 O1 5.5(16)
C11 N1 C9 C8 177.6(10)
C1 O1 C9 N1 173.7(10)
C1 O1 C9 C8 0.8(12)
C7 C8 C9 N1 -175.4(11)
C10 C8 C9 N1 9.3(17)
C7 C8 C9 O1 -3.1(13)
C10 C8 C9 O1 -178.5(9)
C7 C8 C10 O2 7.6(15)
C9 C8 C10 O2 -176.9(11)
C7 C8 C10 N2 -173.0(9)
C9 C8 C10 N2 2.5(15)
C9 N1 C11 C16 76.2(13)
C9 N1 C11 C12 -107.6(11)
C16 C11 C12 C13 1.4(12)
N1 C11 C12 C13 -175.1(9)
C11 C12 C13 C14 -1.7(15)
C12 C13 C14 C15 0.8(16)
C13 C14 C15 C16 0.3(14)
C14 C15 C16 C11 -0.5(15)
C14 C15 C16 F1 -179.1(9)
C12 C11 C16 C15 -0.3(14)
N1 C11 C16 C15 175.9(10)
C12 C11 C16 F1 178.2(8)
N1 C11 C16 F1 -5.5(13)

_cod_database_fobs_code 2108492
